data_4329401
loop_
_publ_author_name
'Scott R. Daly'
'Brian J. Bellott'
'Mark A. Nesbit'
'Gregory S. Girolami'

_publ_section_title
;
 Synthesis and Structural Diversity of Barium
 (N,N-Dimethylamino)diboranates
;
_journal_name_full 'Inorganic Chemistry'
_journal_page_first 6449
_journal_page_last 6459
_journal_paper_doi 10.1021/ic2016879
_journal_volume 51
_journal_year 2012
_chemical_formula_sum 'C20 H52 B4 Ba N2 O6'
_chemical_formula_weight 597.22
_chemical_name_systematic ?
_space_group_IT_number 2
_symmetry_cell_setting triclinic
_symmetry_space_group_name_Hall '-P 1'
_symmetry_space_group_name_H-M 'P -1'
_atom_sites_solution_hydrogens geom
_atom_sites_solution_primary direct
_atom_sites_solution_secondary difmap
_audit_creation_method SHELXL-97
_cell_angle_alpha 71.134(2)
_cell_angle_beta 83.495(2)
_cell_angle_gamma 87.735(2)
_cell_formula_units_Z 4
_cell_length_a 11.8304(4)
_cell_length_b 16.8151(6)
_cell_length_c 16.8646(6)
_cell_measurement_temperature 193(2)
_cell_measurement_theta_max 25.57
_cell_measurement_theta_min 1.49
_cell_volume 3154.2(2)
_computing_structure_refinement 'SHELXL-97 (Sheldrick, 1997)'
_computing_structure_solution 'SHELXS-97 (Sheldrick, 1990)'
_diffrn_ambient_temperature 193(2)
_diffrn_measured_fraction_theta_full 0.979
_diffrn_measured_fraction_theta_max 0.979
_diffrn_radiation_monochromator graphite
_diffrn_radiation_source 'fine-focus sealed tube'
_diffrn_radiation_type MoK\a
_diffrn_radiation_wavelength 0.71073
_diffrn_reflns_av_R_equivalents 0.0979
_diffrn_reflns_av_sigmaI/netI 0.1600
_diffrn_reflns_limit_h_max 14
_diffrn_reflns_limit_h_min -14
_diffrn_reflns_limit_k_max 20
_diffrn_reflns_limit_k_min -20
_diffrn_reflns_limit_l_max 20
_diffrn_reflns_limit_l_min -20
_diffrn_reflns_number 37363
_diffrn_reflns_theta_full 25.57
_diffrn_reflns_theta_max 25.57
_diffrn_reflns_theta_min 1.49
_exptl_absorpt_coefficient_mu 1.290
_exptl_crystal_density_diffrn 1.258
_exptl_crystal_F_000 1240
_exptl_crystal_size_max 0.150
_exptl_crystal_size_mid 0.060
_exptl_crystal_size_min 0.050
_refine_diff_density_max 0.895
_refine_diff_density_min -0.496
_refine_diff_density_rms 0.098
_refine_ls_extinction_method none
_refine_ls_goodness_of_fit_ref 0.789
_refine_ls_hydrogen_treatment mixed
_refine_ls_matrix_type full
_refine_ls_number_parameters 758
_refine_ls_number_reflns 11617
_refine_ls_number_restraints 298
_refine_ls_restrained_S_all 0.795
_refine_ls_R_factor_all 0.1103
_refine_ls_R_factor_gt 0.0433
_refine_ls_shift/su_max 0.001
_refine_ls_shift/su_mean 0.000
_refine_ls_structure_factor_coef Fsqd
_refine_ls_weighting_details 'calc w=1/[\s^2^(Fo^2^)+(0.0130P)^2^+0.0000P] where P=(Fo^2^+2Fc^2^)/3'
_refine_ls_weighting_scheme calc
_refine_ls_wR_factor_gt 0.0633
_refine_ls_wR_factor_ref 0.0751
_reflns_number_gt 6047
_reflns_number_total 11617
_reflns_threshold_expression >2sigma(I)
_cod_data_source_file ic2016879_si_002_04.cif
_cod_data_source_block fa09f_face
_cod_original_cell_volume 3154.18(19)
_cod_database_code 4329401

loop_
_symmetry_equiv_pos_as_xyz
'x, y, z'
'-x, -y, -z'

loop_
_atom_site_label
_atom_site_type_symbol
_atom_site_fract_x
_atom_site_fract_y
_atom_site_fract_z
_atom_site_U_iso_or_equiv
_atom_site_adp_type
_atom_site_occupancy
_atom_site_symmetry_multiplicity
_atom_site_calc_flag
_atom_site_refinement_flags
_atom_site_disorder_assembly
_atom_site_disorder_group
_atom_site_attached_hydrogens
Ba1 Ba 0.27211(3) 0.33617(2) 0.50827(2) 0.03139(11) Uani 1 1 d . . . 0
B1 B 0.1771(6) 0.3647(5) 0.3264(4) 0.051(2) Uani 1 1 d . . . 0
H11 H 0.1252 0.3911 0.3742 0.061 Uiso 1 1 d R . . 0
H12 H 0.2315 0.3090 0.3615 0.061 Uiso 1 1 d R . . 0
H13 H 0.1162 0.3424 0.2894 0.061 Uiso 1 1 d R . . 0
B2 B 0.3354(7) 0.4725(5) 0.3107(5) 0.062(2) Uani 1 1 d . . . 0
H21 H 0.2798 0.5000 0.3561 0.074 Uiso 1 1 d R . . 0
H22 H 0.3917 0.5246 0.2633 0.074 Uiso 1 1 d R . . 0
H23 H 0.3922 0.4199 0.3484 0.074 Uiso 1 1 d R . . 0
N1 N 0.2582(4) 0.4361(3) 0.2627(3) 0.0363(13) Uani 1 1 d . . . 0
C1 C 0.1874(6) 0.5030(4) 0.2115(4) 0.080(2) Uani 1 1 d . . . 0
H1A H 0.2365 0.5475 0.1723 0.120 Uiso 1 1 calc R . . 0
H1B H 0.1369 0.5266 0.2485 0.120 Uiso 1 1 calc R . . 0
H1C H 0.1417 0.4795 0.1795 0.120 Uiso 1 1 calc R . . 0
C2 C 0.3286(5) 0.4024(4) 0.2036(4) 0.067(2) Uani 1 1 d . . . 0
H2A H 0.2795 0.3773 0.1751 0.101 Uiso 1 1 calc R . . 0
H2B H 0.3802 0.3594 0.2346 0.101 Uiso 1 1 calc R . . 0
H2C H 0.3732 0.4479 0.1618 0.101 Uiso 1 1 calc R . . 0
B3 B 0.3724(6) 0.1448(4) 0.5431(5) 0.049(2) Uani 1 1 d . . . 0
H31 H 0.3216 0.1802 0.4879 0.059 Uiso 1 1 d R . . 0
H32 H 0.3441 0.1673 0.5999 0.059 Uiso 1 1 d R . . 0
H33 H 0.3560 0.0738 0.5615 0.059 Uiso 1 1 d R . . 0
B4 B 0.5325(6) 0.2589(5) 0.4902(6) 0.073(3) Uani 1 1 d . . . 0
H41 H 0.4837 0.2959 0.4344 0.087 Uiso 1 1 d R . . 0
H42 H 0.6286 0.2688 0.4710 0.087 Uiso 1 1 d R . . 0
H43 H 0.5059 0.2824 0.5465 0.087 Uiso 1 1 d R . . 0
N2 N 0.5043(4) 0.1627(3) 0.5157(3) 0.0377(13) Uani 1 1 d . . . 0
C3 C 0.5418(6) 0.1355(4) 0.4435(4) 0.083(3) Uani 1 1 d . . . 0
H3A H 0.6240 0.1444 0.4291 0.125 Uiso 1 1 calc R . . 0
H3B H 0.5019 0.1682 0.3954 0.125 Uiso 1 1 calc R . . 0
H3C H 0.5248 0.0757 0.4573 0.125 Uiso 1 1 calc R . . 0
C4 C 0.5689(6) 0.1157(5) 0.5851(4) 0.112(4) Uani 1 1 d . . . 0
H4A H 0.5560 0.0554 0.5984 0.168 Uiso 1 1 calc R . . 0
H4B H 0.5438 0.1325 0.6349 0.168 Uiso 1 1 calc R . . 0
H4C H 0.6501 0.1279 0.5688 0.168 Uiso 1 1 calc R . . 0
O1 O 0.0737(3) 0.2369(2) 0.5299(2) 0.0477(11) Uani 1 1 d . . . 0
C5 C -0.0145(6) 0.2387(4) 0.4785(5) 0.070(2) Uani 1 1 d . . . 0
H5A H 0.0166 0.2581 0.4184 0.084 Uiso 1 1 calc R . . 0
H5B H -0.0747 0.2786 0.4871 0.084 Uiso 1 1 calc R . . 0
C6 C -0.0622(7) 0.1552(5) 0.5003(5) 0.095(3) Uani 1 1 d . . . 0
H6A H -0.0531 0.1349 0.4510 0.114 Uiso 1 1 calc R . . 0
H6B H -0.1441 0.1551 0.5205 0.114 Uiso 1 1 calc R . . 0
C7 C 0.0032(9) 0.1021(5) 0.5678(6) 0.135(4) Uani 1 1 d . . . 0
H7A H -0.0489 0.0666 0.6150 0.162 Uiso 1 1 calc R . . 0
H7B H 0.0562 0.0651 0.5461 0.162 Uiso 1 1 calc R . . 0
C8 C 0.0662(5) 0.1585(4) 0.5963(4) 0.060(2) Uani 1 1 d . . . 0
H8A H 0.0261 0.1656 0.6484 0.072 Uiso 1 1 calc R . . 0
H8B H 0.1432 0.1357 0.6081 0.072 Uiso 1 1 calc R . . 0
O11 O 0.3414(4) 0.4882(3) 0.5306(3) 0.0571(13) Uani 1 1 d . . . 0
O12 O 0.3726(3) 0.3371(3) 0.6573(3) 0.0584(13) Uani 1 1 d . . . 0
O13 O 0.1466(4) 0.2995(3) 0.6755(3) 0.0545(13) Uani 1 1 d . . . 0
O14 O 0.1115(3) 0.4505(3) 0.5492(3) 0.0506(12) Uani 1 1 d . . . 0
C11 C 0.3934(6) 0.4919(5) 0.5974(4) 0.078(2) Uani 1 1 d . . . 0
H11A H 0.3364 0.5001 0.6418 0.094 Uiso 1 1 calc R . . 0
H11B H 0.4480 0.5391 0.5795 0.094 Uiso 1 1 calc R . . 0
C12 C 0.4543(5) 0.4101(4) 0.6298(4) 0.058(2) Uani 1 1 d . . . 0
H12A H 0.4945 0.4103 0.6782 0.070 Uiso 1 1 calc R . . 0
H12B H 0.5119 0.4033 0.5850 0.070 Uiso 1 1 calc R . . 0
C13 C 0.3155(7) 0.3234(5) 0.7365(5) 0.084(3) Uani 1 1 d . . . 0
H13A H 0.2853 0.3769 0.7431 0.101 Uiso 1 1 calc R . . 0
H13B H 0.3670 0.2980 0.7805 0.101 Uiso 1 1 calc R . . 0
C14 C 0.2220(7) 0.2656(4) 0.7432(4) 0.069(3) Uani 1 1 d . . . 0
H14A H 0.1766 0.2549 0.7986 0.083 Uiso 1 1 calc R . . 0
H14B H 0.2543 0.2112 0.7403 0.083 Uiso 1 1 calc R . . 0
C15 C 0.0659(6) 0.3553(4) 0.6929(5) 0.078(2) Uani 1 1 d . . . 0
H15A H 0.1010 0.3937 0.7169 0.094 Uiso 1 1 calc R . . 0
H15B H 0.0035 0.3244 0.7342 0.094 Uiso 1 1 calc R . . 0
C16 C 0.0222(5) 0.4028(5) 0.6139(4) 0.076(3) Uani 1 1 d . . . 0
H16A H -0.0368 0.4425 0.6248 0.091 Uiso 1 1 calc R . . 0
H16B H -0.0144 0.3635 0.5918 0.091 Uiso 1 1 calc R . . 0
C17 C 0.1424(6) 0.5229(5) 0.5621(5) 0.077(2) Uani 1 1 d . . . 0
H17A H 0.1528 0.5116 0.6222 0.092 Uiso 1 1 calc R . . 0
H17B H 0.0822 0.5661 0.5468 0.092 Uiso 1 1 calc R . . 0
C18 C 0.2490(6) 0.5528(4) 0.5094(4) 0.063(2) Uani 1 1 d . . . 0
H18A H 0.2726 0.6051 0.5178 0.075 Uiso 1 1 calc R . . 0
H18B H 0.2369 0.5660 0.4493 0.075 Uiso 1 1 calc R . . 0
O41 O 0.7818(4) 0.4659(3) 0.2422(3) 0.0585(13) Uani 1 1 d D . . 0
C41 C 0.8606(6) 0.3980(4) 0.2516(5) 0.081(2) Uani 1 1 d D . . 0
H41A H 0.9093 0.3951 0.2965 0.097 Uiso 1 1 calc R . . 0
H41B H 0.9098 0.4052 0.1983 0.097 Uiso 1 1 calc R . . 0
C42 C 0.7907(6) 0.3201(4) 0.2747(5) 0.087(3) Uani 1 1 d D . . 0
H42A H 0.7801 0.2930 0.3366 0.104 Uiso 1 1 calc R . . 0
H42B H 0.8273 0.2795 0.2484 0.104 Uiso 1 1 calc R . . 0
C43 C 0.6782(6) 0.3503(4) 0.2409(5) 0.080(2) Uani 1 1 d D . . 0
H43A H 0.6645 0.3263 0.1965 0.096 Uiso 1 1 calc R . . 0
H43B H 0.6147 0.3343 0.2865 0.096 Uiso 1 1 calc R . . 0
C44 C 0.6897(6) 0.4444(4) 0.2053(4) 0.066(2) Uani 1 1 d D . . 0
H44A H 0.7061 0.4623 0.1432 0.079 Uiso 1 1 calc R . . 0
H44B H 0.6187 0.4721 0.2198 0.079 Uiso 1 1 calc R . . 0
O61A O 0.6847(12) 0.8780(10) 0.6923(9) 0.188(8) Uani 0.588(13) 1 d PDU A 1 0
C61A C 0.6824(13) 0.9064(11) 0.7647(9) 0.101(6) Uani 0.588(13) 1 d PDU A 1 2
C62A C 0.7913(13) 0.8743(13) 0.7999(8) 0.101(6) Uani 0.588(13) 1 d PDU A 1 2
C63A C 0.8693(14) 0.8613(18) 0.7279(12) 0.165(11) Uani 0.588(13) 1 d PDU A 1 2
C64A C 0.8011(15) 0.8840(13) 0.6534(9) 0.109(6) Uani 0.588(13) 1 d PDU A 1 2
O61B O 0.8974(12) 0.9082(9) 0.6663(9) 0.111(7) Uani 0.412(13) 1 d PDU A 2 0
C61B C 0.7821(15) 0.9322(14) 0.6448(11) 0.098(9) Uani 0.412(13) 1 d PDU A 2 2
C62B C 0.7137(18) 0.9119(16) 0.7295(15) 0.161(16) Uani 0.412(13) 1 d PDU A 2 2
C63B C 0.7691(16) 0.8321(12) 0.7812(11) 0.070(7) Uani 0.412(13) 1 d PDU A 2 2
C64B C 0.8878(15) 0.8326(11) 0.7385(13) 0.111(12) Uani 0.412(13) 1 d PDU A 2 2
Ba2 Ba 0.22322(3) 0.82636(2) 0.98110(2) 0.03300(11) Uani 1 1 d . . . 0
B31 B -0.0434(6) 0.7577(4) 1.0003(5) 0.0414(19) Uani 1 1 d . B . 0
H311 H -0.0097 0.7677 1.0577 0.050 Uiso 1 1 d R . . 0
H312 H -0.1402 0.7684 1.0036 0.050 Uiso 1 1 d R . . 0
H313 H -0.0002 0.8044 0.9395 0.050 Uiso 1 1 d R . . 0
B32 B 0.1171(5) 0.6501(4) 0.9895(4) 0.043(2) Uani 1 1 d . B . 0
H321 H 0.1558 0.6954 0.9261 0.051 Uiso 1 1 d R . . 0
H322 H 0.1344 0.5819 0.9907 0.051 Uiso 1 1 d R . . 0
H323 H 0.1577 0.6617 1.0436 0.051 Uiso 1 1 d R . . 0
N31 N -0.0163(4) 0.6655(3) 1.0005(3) 0.0340(13) Uani 1 1 d . . . 0
C31 C -0.0690(5) 0.6476(4) 0.9332(4) 0.0514(18) Uani 1 1 d . B . 0
H31A H -0.0542 0.5890 0.9364 0.077 Uiso 1 1 calc R . . 0
H31B H -0.0366 0.6849 0.8783 0.077 Uiso 1 1 calc R . . 0
H31C H -0.1513 0.6570 0.9402 0.077 Uiso 1 1 calc R . . 0
C32 C -0.0653(5) 0.6062(4) 1.0818(4) 0.0546(19) Uani 1 1 d . B . 0
H32A H -0.1478 0.6145 1.0886 0.082 Uiso 1 1 calc R . . 0
H32B H -0.0315 0.6163 1.1281 0.082 Uiso 1 1 calc R . . 0
H32C H -0.0489 0.5484 1.0825 0.082 Uiso 1 1 calc R . . 0
B33 B 0.1546(5) 0.8136(4) 1.1769(4) 0.042(2) Uani 1 1 d . B . 0
H331 H 0.1535 0.8728 1.1187 0.050 Uiso 1 1 d R . . 0
H332 H 0.0855 0.8193 1.2285 0.050 Uiso 1 1 d R . . 0
H333 H 0.1371 0.7554 1.1585 0.050 Uiso 1 1 d R . . 0
B34 B 0.3728(6) 0.7932(5) 1.1427(5) 0.060(2) Uani 1 1 d . B . 0
H341 H 0.3771 0.8519 1.0837 0.072 Uiso 1 1 d R . . 0
H342 H 0.3546 0.7351 1.1244 0.072 Uiso 1 1 d R . . 0
H343 H 0.4583 0.7844 1.1709 0.072 Uiso 1 1 d R . . 0
N32 N 0.2738(4) 0.8046(3) 1.2106(3) 0.0458(14) Uani 1 1 d . . . 0
C33 C 0.2955(6) 0.8800(4) 1.2333(4) 0.087(3) Uani 1 1 d . B . 0
H33A H 0.2384 0.8837 1.2789 0.130 Uiso 1 1 calc R . . 0
H33B H 0.2909 0.9302 1.1840 0.130 Uiso 1 1 calc R . . 0
H33C H 0.3715 0.8760 1.2521 0.130 Uiso 1 1 calc R . . 0
C34 C 0.2716(5) 0.7307(4) 1.2893(4) 0.063(2) Uani 1 1 d . B . 0
H34A H 0.3421 0.7291 1.3152 0.095 Uiso 1 1 calc R . . 0
H34B H 0.2650 0.6789 1.2754 0.095 Uiso 1 1 calc R . . 0
H34C H 0.2064 0.7356 1.3288 0.095 Uiso 1 1 calc R . . 0
O31 O 0.4121(4) 0.7241(3) 0.9556(3) 0.0572(13) Uani 1 1 d . B . 0
C35 C 0.5230(7) 0.7500(5) 0.9562(7) 0.127(4) Uani 1 1 d . . . 0
H35A H 0.5209 0.7989 0.9769 0.152 Uiso 1 1 calc R B . 0
H35B H 0.5631 0.7668 0.8985 0.152 Uiso 1 1 calc R . . 0
C36 C 0.5822(7) 0.6802(7) 1.0115(7) 0.128(4) Uani 1 1 d . B . 0
H36A H 0.6566 0.6703 0.9828 0.154 Uiso 1 1 calc R . . 0
H36B H 0.5955 0.6921 1.0634 0.154 Uiso 1 1 calc R . . 0
C37 C 0.5116(7) 0.6094(5) 1.0312(5) 0.094(3) Uani 1 1 d . . . 0
H37A H 0.4871 0.5886 1.0924 0.113 Uiso 1 1 calc R B . 0
H37B H 0.5531 0.5637 1.0151 0.113 Uiso 1 1 calc R . . 0
C38 C 0.4141(6) 0.6355(4) 0.9844(5) 0.075(2) Uani 1 1 d . B . 0
H38A H 0.4202 0.6138 0.9361 0.090 Uiso 1 1 calc R . . 0
H38B H 0.3433 0.6135 1.0210 0.090 Uiso 1 1 calc R . . 0
O21A O 0.4042(15) 0.9208(11) 0.8622(9) 0.074(5) Uani 0.575(9) 1 d PDU B 1 0
O22A O 0.2005(12) 0.8947(9) 0.8047(9) 0.065(4) Uani 0.575(9) 1 d PDU B 1 0
O23A O 0.0844(13) 0.9774(8) 0.9065(8) 0.059(4) Uani 0.575(9) 1 d PDU B 1 0
O24A O 0.2876(9) 0.9976(6) 0.9676(7) 0.053(3) Uani 0.575(9) 1 d PDU B 1 0
C21A C 0.3915(12) 0.9440(11) 0.7762(8) 0.084(5) Uani 0.575(9) 1 d PDU B 1 0
H21A H 0.4656 0.9369 0.7454 0.101 Uiso 0.575(9) 1 calc PR B 1 0
H21B H 0.3710 1.0044 0.7559 0.101 Uiso 0.575(9) 1 calc PR B 1 0
C22A C 0.3027(13) 0.8944(11) 0.7551(11) 0.070(5) Uani 0.575(9) 1 d PDU B 1 0
H22A H 0.2909 0.9192 0.6948 0.085 Uiso 0.575(9) 1 calc PR B 1 0
H22B H 0.3294 0.8358 0.7649 0.085 Uiso 0.575(9) 1 calc PR B 1 0
C23A C 0.1419(12) 0.9693(9) 0.7683(8) 0.077(5) Uani 0.575(9) 1 d PDU B 1 0
H23A H 0.1120 0.9679 0.7163 0.092 Uiso 0.575(9) 1 calc PR B 1 0
H23B H 0.1936 1.0181 0.7536 0.092 Uiso 0.575(9) 1 calc PR B 1 0
C24A C 0.0454(11) 0.9768(9) 0.8320(8) 0.046(4) Uani 0.575(9) 1 d PDU B 1 0
H24A H 0.0026 1.0293 0.8080 0.056 Uiso 0.575(9) 1 calc PR B 1 0
H24B H -0.0072 0.9290 0.8443 0.056 Uiso 0.575(9) 1 calc PR B 1 0
C25A C 0.1168(10) 1.0573(7) 0.9065(9) 0.053(4) Uani 0.575(9) 1 d PDU B 1 0
H25A H 0.0480 1.0899 0.9161 0.064 Uiso 0.575(9) 1 calc PR B 1 0
H25B H 0.1571 1.0883 0.8510 0.064 Uiso 0.575(9) 1 calc PR B 1 0
C26A C 0.1937(13) 1.0487(12) 0.9750(11) 0.062(5) Uani 0.575(9) 1 d PDU B 1 0
H26A H 0.2203 1.1050 0.9711 0.074 Uiso 0.575(9) 1 calc PR B 1 0
H26B H 0.1501 1.0242 1.0309 0.074 Uiso 0.575(9) 1 calc PR B 1 0
C27A C 0.3737(11) 1.0416(9) 0.9065(9) 0.087(5) Uani 0.575(9) 1 d PDU B 1 0
H27A H 0.4152 1.0784 0.9287 0.104 Uiso 0.575(9) 1 calc PR B 1 0
H27B H 0.3403 1.0770 0.8553 0.104 Uiso 0.575(9) 1 calc PR B 1 0
C28A C 0.4533(16) 0.9771(13) 0.8858(14) 0.087(7) Uani 0.575(9) 1 d PDU B 1 0
H28A H 0.5119 1.0067 0.8401 0.104 Uiso 0.575(9) 1 calc PR B 1 0
H28B H 0.4927 0.9475 0.9360 0.104 Uiso 0.575(9) 1 calc PR B 1 0
O21B O 0.3829(18) 0.9056(12) 0.8399(9) 0.046(5) Uani 0.425(9) 1 d PDU B 2 0
O22B O 0.1572(16) 0.9054(14) 0.8094(14) 0.075(6) Uani 0.425(9) 1 d PDU B 2 0
O23B O 0.1152(18) 0.9858(12) 0.9297(10) 0.062(5) Uani 0.425(9) 1 d PDU B 2 0
O24B O 0.3424(12) 0.9898(9) 0.9549(10) 0.059(5) Uani 0.425(9) 1 d PDU B 2 0
C21B C 0.3608(16) 0.8944(15) 0.7667(11) 0.052(6) Uani 0.425(9) 1 d PDU B 2 0
H21C H 0.3617 0.8337 0.7734 0.062 Uiso 0.425(9) 1 calc PR B 2 0
H21D H 0.4203 0.9223 0.7209 0.062 Uiso 0.425(9) 1 calc PR B 2 0
C22B C 0.2394(15) 0.9333(15) 0.7428(13) 0.093(8) Uani 0.425(9) 1 d PDU B 2 0
H22C H 0.2434 0.9954 0.7251 0.112 Uiso 0.425(9) 1 calc PR B 2 0
H22D H 0.2185 0.9175 0.6946 0.112 Uiso 0.425(9) 1 calc PR B 2 0
C23B C 0.074(2) 0.9647(15) 0.8007(18) 0.088(9) Uani 0.425(9) 1 d PDU B 2 0
H23C H -0.0004 0.9368 0.8236 0.105 Uiso 0.425(9) 1 calc PR B 2 0
H23D H 0.0706 0.9956 0.7402 0.105 Uiso 0.425(9) 1 calc PR B 2 0
C24B C 0.0953(18) 1.0291(14) 0.8485(10) 0.090(7) Uani 0.425(9) 1 d PDU B 2 0
H24C H 0.1616 1.0649 0.8190 0.107 Uiso 0.425(9) 1 calc PR B 2 0
H24D H 0.0279 1.0660 0.8485 0.107 Uiso 0.425(9) 1 calc PR B 2 0
C25B C 0.1517(17) 1.0418(17) 0.9649(18) 0.067(8) Uani 0.425(9) 1 d PDU B 2 0
H25C H 0.1377 1.0179 1.0270 0.081 Uiso 0.425(9) 1 calc PR B 2 0
H25D H 0.1066 1.0942 0.9470 0.081 Uiso 0.425(9) 1 calc PR B 2 0
C26B C 0.2831(15) 1.0638(10) 0.9392(12) 0.069(6) Uani 0.425(9) 1 d PDU B 2 0
H26C H 0.2964 1.0971 0.8787 0.082 Uiso 0.425(9) 1 calc PR B 2 0
H26D H 0.3083 1.0973 0.9726 0.082 Uiso 0.425(9) 1 calc PR B 2 0
C27B C 0.4493(15) 0.9937(14) 0.9137(10) 0.041(5) Uani 0.425(9) 1 d PDU B 2 0
H27C H 0.4971 0.9473 0.9457 0.049 Uiso 0.425(9) 1 calc PR B 2 0
H27D H 0.4857 1.0478 0.9072 0.049 Uiso 0.425(9) 1 calc PR B 2 0
C28B C 0.4352(14) 0.9854(10) 0.8238(10) 0.048(5) Uani 0.425(9) 1 d PDU B 2 0
H28C H 0.3868 1.0314 0.7920 0.058 Uiso 0.425(9) 1 calc PR B 2 0
H28D H 0.5104 0.9881 0.7905 0.058 Uiso 0.425(9) 1 calc PR B 2 0

loop_
_atom_site_aniso_label
_atom_site_aniso_U_11
_atom_site_aniso_U_22
_atom_site_aniso_U_33
_atom_site_aniso_U_23
_atom_site_aniso_U_13
_atom_site_aniso_U_12
Ba1 0.0338(2) 0.0291(2) 0.0306(2) -0.00923(19) -0.00131(18) -0.00133(18)
B1 0.047(5) 0.058(6) 0.043(5) -0.009(4) -0.008(4) -0.002(4)
B2 0.082(7) 0.063(6) 0.038(5) -0.011(4) -0.004(4) -0.024(5)
N1 0.042(3) 0.039(4) 0.031(3) -0.014(3) -0.009(2) 0.004(3)
C1 0.090(6) 0.080(6) 0.052(5) 0.000(4) -0.005(4) 0.018(5)
C2 0.075(5) 0.078(6) 0.050(5) -0.028(4) 0.005(4) 0.000(4)
B3 0.054(5) 0.034(5) 0.059(5) -0.013(4) -0.008(4) -0.007(4)
B4 0.049(6) 0.048(6) 0.122(8) -0.040(6) 0.030(5) -0.019(4)
N2 0.043(3) 0.033(3) 0.038(3) -0.012(3) -0.004(3) 0.003(3)
C3 0.090(6) 0.084(6) 0.092(6) -0.058(5) 0.014(5) 0.001(5)
C4 0.053(5) 0.154(9) 0.072(6) 0.042(6) -0.018(4) 0.019(5)
O1 0.056(3) 0.039(3) 0.043(3) -0.003(2) -0.009(2) -0.014(2)
C5 0.072(6) 0.058(6) 0.077(6) -0.012(5) -0.023(5) -0.017(4)
C6 0.094(7) 0.086(7) 0.097(7) -0.006(6) -0.038(6) -0.038(6)
C7 0.193(11) 0.079(7) 0.122(9) 0.012(6) -0.080(8) -0.061(7)
C8 0.050(5) 0.057(5) 0.059(5) 0.000(4) 0.000(4) -0.021(4)
O11 0.059(3) 0.070(4) 0.050(3) -0.032(3) 0.013(2) -0.035(3)
O12 0.042(3) 0.085(4) 0.054(3) -0.031(3) -0.012(2) 0.023(3)
O13 0.057(3) 0.047(3) 0.060(3) -0.025(3) 0.019(3) -0.017(2)
O14 0.054(3) 0.055(3) 0.055(3) -0.031(3) -0.022(2) 0.018(2)
C11 0.082(6) 0.094(7) 0.065(6) -0.037(5) 0.022(4) -0.058(5)
C12 0.041(4) 0.064(5) 0.098(6) -0.056(5) -0.032(4) 0.007(4)
C13 0.091(7) 0.113(8) 0.051(5) -0.026(5) -0.032(5) 0.048(6)
C14 0.135(8) 0.049(5) 0.021(4) -0.001(4) -0.014(4) -0.044(5)
C15 0.073(6) 0.073(6) 0.087(6) -0.034(5) 0.036(5) -0.022(5)
C16 0.030(4) 0.143(8) 0.049(5) -0.029(5) 0.008(4) 0.021(5)
C17 0.086(6) 0.083(6) 0.083(6) -0.048(5) -0.042(5) 0.031(5)
C18 0.084(6) 0.034(4) 0.060(5) -0.011(4) 0.019(4) 0.008(4)
O41 0.056(3) 0.069(4) 0.058(3) -0.034(3) -0.004(2) 0.004(3)
C41 0.066(6) 0.091(7) 0.090(6) -0.039(5) -0.009(5) 0.020(5)
C42 0.092(7) 0.058(6) 0.084(6) 0.002(5) 0.022(5) 0.015(5)
C43 0.076(6) 0.076(6) 0.077(6) -0.011(5) 0.000(5) -0.022(5)
C44 0.071(6) 0.079(6) 0.062(5) -0.037(5) -0.021(4) 0.008(5)
O61A 0.175(11) 0.222(11) 0.191(10) -0.092(8) -0.035(8) 0.008(8)
C61A 0.079(9) 0.114(10) 0.113(9) -0.052(7) 0.021(7) 0.014(7)
C62A 0.086(9) 0.133(10) 0.083(9) -0.020(7) -0.041(7) -0.023(8)
C63A 0.172(14) 0.160(14) 0.165(14) -0.054(9) -0.031(9) 0.008(9)
C64A 0.107(10) 0.113(10) 0.123(10) -0.056(8) -0.021(8) -0.030(8)
O61B 0.115(10) 0.097(10) 0.109(10) -0.013(7) -0.015(7) 0.000(7)
C61B 0.101(12) 0.096(12) 0.096(12) -0.019(8) -0.032(9) -0.019(8)
C62B 0.151(18) 0.171(18) 0.169(18) -0.070(11) -0.005(10) 0.007(10)
C63B 0.082(11) 0.068(10) 0.060(10) -0.018(8) -0.008(8) -0.010(8)
C64B 0.130(14) 0.094(14) 0.108(14) -0.028(9) -0.025(9) -0.004(9)
Ba2 0.0316(2) 0.0290(2) 0.0334(2) -0.00491(19) 0.00192(18) 0.00008(18)
B31 0.039(5) 0.028(4) 0.061(5) -0.018(4) -0.007(4) -0.001(3)
B32 0.036(5) 0.038(5) 0.054(5) -0.019(4) -0.001(4) 0.000(4)
N31 0.041(3) 0.029(3) 0.033(3) -0.014(3) -0.002(2) 0.001(2)
C31 0.049(4) 0.057(5) 0.059(5) -0.034(4) -0.006(3) 0.003(3)
C32 0.059(5) 0.039(4) 0.053(4) -0.004(3) 0.015(4) -0.005(3)
B33 0.037(5) 0.050(5) 0.039(4) -0.016(4) 0.001(4) 0.000(4)
B34 0.028(5) 0.071(6) 0.065(6) -0.001(5) -0.005(4) 0.000(4)
N32 0.053(4) 0.043(4) 0.039(3) -0.005(3) -0.010(3) -0.014(3)
C33 0.111(7) 0.082(6) 0.078(6) -0.035(5) -0.017(5) -0.032(5)
C34 0.057(5) 0.073(5) 0.045(4) 0.009(4) -0.025(4) 0.008(4)
O31 0.037(3) 0.045(3) 0.071(3) 0.000(3) 0.009(2) 0.009(2)
C35 0.053(6) 0.046(6) 0.243(13) -0.008(7) 0.027(7) 0.003(5)
C36 0.051(6) 0.139(11) 0.208(12) -0.068(10) -0.031(7) 0.005(7)
C37 0.066(6) 0.090(8) 0.109(7) -0.002(6) -0.035(6) 0.024(6)
C38 0.060(5) 0.054(6) 0.116(7) -0.029(5) -0.030(5) 0.016(4)
O21A 0.062(8) 0.059(8) 0.084(8) -0.003(7) -0.001(6) 0.003(6)
O22A 0.085(8) 0.056(7) 0.044(6) -0.006(5) -0.004(6) -0.003(6)
O23A 0.058(7) 0.043(6) 0.062(7) 0.000(5) 0.003(5) 0.004(5)
O24A 0.064(7) 0.024(5) 0.065(6) -0.006(4) -0.006(5) 0.002(5)
C21A 0.067(8) 0.087(9) 0.082(9) -0.019(7) 0.023(7) 0.021(7)
C22A 0.077(9) 0.072(8) 0.062(8) -0.029(7) 0.013(7) 0.009(8)
C23A 0.081(9) 0.070(8) 0.071(8) -0.010(7) -0.016(7) 0.008(7)
C24A 0.049(7) 0.037(7) 0.053(8) -0.010(6) -0.020(6) 0.001(5)
C25A 0.056(7) 0.038(7) 0.066(8) -0.024(6) 0.006(6) 0.007(6)
C26A 0.072(9) 0.049(8) 0.072(9) -0.028(6) -0.012(7) -0.006(7)
C27A 0.063(8) 0.072(8) 0.112(9) -0.007(7) -0.016(7) -0.018(7)
C28A 0.077(10) 0.085(11) 0.092(11) -0.017(8) -0.014(8) 0.002(8)
O21B 0.055(8) 0.046(8) 0.029(7) -0.003(6) 0.008(6) -0.012(6)
O22B 0.077(9) 0.068(10) 0.066(9) 0.005(7) -0.021(8) -0.021(7)
O23B 0.056(9) 0.042(8) 0.067(9) 0.005(6) 0.008(7) 0.014(6)
O24B 0.059(8) 0.050(8) 0.056(7) -0.009(6) 0.021(7) 0.002(7)
C21B 0.057(10) 0.061(10) 0.045(9) -0.026(7) -0.001(7) -0.012(8)
C22B 0.093(11) 0.102(12) 0.082(11) -0.029(9) 0.001(9) -0.012(9)
C23B 0.081(12) 0.094(12) 0.087(12) -0.024(9) -0.018(9) 0.000(9)
C24B 0.078(10) 0.087(11) 0.091(10) -0.011(8) -0.017(8) 0.016(8)
C25B 0.065(11) 0.062(11) 0.073(11) -0.026(8) 0.011(8) 0.007(8)
C26B 0.081(10) 0.052(9) 0.075(9) -0.030(7) 0.008(8) -0.001(8)
C27B 0.040(9) 0.038(9) 0.045(9) -0.016(7) -0.004(7) -0.006(7)
C28B 0.044(8) 0.039(8) 0.051(8) -0.001(7) 0.008(7) -0.015(6)

loop_
_atom_type_symbol
_atom_type_description
_atom_type_scat_dispersion_real
_atom_type_scat_dispersion_imag
_atom_type_scat_source
C C 0.0033 0.0016 'International Tables Vol C Tables 4.2.6.8 and 6.1.1.4'
H H 0.0000 0.0000 'International Tables Vol C Tables 4.2.6.8 and 6.1.1.4'
B B 0.0013 0.0007 'International Tables Vol C Tables 4.2.6.8 and 6.1.1.4'
N N 0.0061 0.0033 'International Tables Vol C Tables 4.2.6.8 and 6.1.1.4'
O O 0.0106 0.0060 'International Tables Vol C Tables 4.2.6.8 and 6.1.1.4'
Ba Ba -0.3244 2.2819 'International Tables Vol C Tables 4.2.6.8 and 6.1.1.4'

loop_
_geom_angle_atom_site_label_1
_geom_angle_atom_site_label_2
_geom_angle_atom_site_label_3
_geom_angle
O14 Ba1 O1 82.60(12)
O14 Ba1 O11 58.29(13)
O1 Ba1 O11 140.52(12)
O14 Ba1 O12 85.04(11)
O1 Ba1 O12 118.48(12)
O11 Ba1 O12 57.71(13)
O14 Ba1 O13 57.88(12)
O1 Ba1 O13 66.74(12)
O11 Ba1 O13 86.23(11)
O12 Ba1 O13 55.95(12)
O14 Ba1 B1 92.53(15)
O1 Ba1 B1 69.76(15)
O11 Ba1 B1 113.65(16)
O12 Ba1 B1 170.88(16)
O13 Ba1 B1 129.46(16)
O14 Ba1 B3 150.41(16)
O1 Ba1 B3 76.29(15)
O11 Ba1 B3 136.56(16)
O12 Ba1 B3 87.04(15)
O13 Ba1 B3 94.37(16)
B1 Ba1 B3 99.23(19)
O14 Ba1 B4 153.22(16)
O1 Ba1 B4 122.16(15)
O11 Ba1 B4 95.72(16)
O12 Ba1 B4 74.36(17)
O13 Ba1 B4 119.16(18)
B1 Ba1 B4 105.1(2)
B3 Ba1 B4 46.83(17)
O14 Ba1 B2 91.29(17)
O1 Ba1 B2 114.85(15)
O11 Ba1 B2 74.40(15)
O12 Ba1 B2 125.49(16)
O13 Ba1 B2 149.11(17)
B1 Ba1 B2 45.67(17)
B3 Ba1 B2 116.27(19)
B4 Ba1 B2 87.1(2)
O14 Ba1 H11 72.6
O1 Ba1 H11 64.2
O11 Ba1 H11 104.7
O12 Ba1 H11 157.1
O13 Ba1 H11 112.6
B1 Ba1 H11 20.4
B3 Ba1 H11 114.8
B4 Ba1 H11 125.1
B2 Ba1 H11 52.4
O14 Ba1 H12 111.2
O1 Ba1 H12 67.7
O11 Ba1 H12 128.5
O12 Ba1 H12 163.7
O13 Ba1 H12 134.2
B1 Ba1 H12 19.7
B3 Ba1 H12 79.7
B4 Ba1 H12 89.5
B2 Ba1 H12 54.7
H11 Ba1 H12 38.7
O14 Ba1 H23 108.2
O1 Ba1 H23 123.6
O11 Ba1 H23 78.0
O12 Ba1 H23 117.6
O13 Ba1 H23 163.3
B1 Ba1 H23 54.9
B3 Ba1 H23 100.8
B4 Ba1 H23 68.4
B2 Ba1 H23 18.7
H11 Ba1 H23 67.1
H12 Ba1 H23 56.6
O14 Ba1 H31 149.8
O1 Ba1 H31 67.3
O11 Ba1 H31 151.2
O12 Ba1 H31 106.8
O13 Ba1 H31 105.4
B1 Ba1 H31 79.5
B3 Ba1 H31 19.8
B4 Ba1 H31 55.5
B2 Ba1 H31 103.0
H11 Ba1 H31 95.2
H12 Ba1 H31 60.2
H23 Ba1 H31 91.1
O14 Ba1 H32 133.4
O1 Ba1 H32 76.3
O11 Ba1 H32 125.8
O12 Ba1 H32 70.1
O13 Ba1 H32 75.7
B1 Ba1 H32 117.3
B3 Ba1 H32 20.3
B4 Ba1 H32 54.5
B2 Ba1 H32 135.2
H11 Ba1 H32 129.5
H12 Ba1 H32 98.4
H23 Ba1 H32 118.1
H31 Ba1 H32 38.5
O14 Ba1 H41 152.9
O1 Ba1 H41 122.0
O11 Ba1 H41 97.4
O12 Ba1 H41 91.5
O13 Ba1 H41 138.6
B1 Ba1 H41 86.7
B3 Ba1 H41 55.6
B4 Ba1 H41 19.6
B2 Ba1 H41 69.0
H11 Ba1 H41 106.3
H12 Ba1 H41 73.2
H23 Ba1 H41 50.4
H31 Ba1 H41 56.5
H32 Ba1 H41 69.0
O14 Ba1 H43 135.7
O1 Ba1 H43 129.5
O11 Ba1 H43 82.9
O12 Ba1 H43 54.3
O13 Ba1 H43 102.9
B1 Ba1 H43 124.6
B3 Ba1 H43 54.6
B4 Ba1 H43 20.1
B2 Ba1 H43 98.4
H11 Ba1 H43 144.0
H12 Ba1 H43 109.6
H23 Ba1 H43 80.7
H31 Ba1 H43 69.0
H32 Ba1 H43 53.7
H41 Ba1 H43 37.9
N1 B1 Ba1 103.3(4)
N1 B1 H11 109.5
Ba1 B1 H11 61.3
N1 B1 H12 109.4
Ba1 B1 H12 53.9
H11 B1 H12 109.5
N1 B1 H13 109.5
Ba1 B1 H13 146.9
H11 B1 H13 109.5
H12 B1 H13 109.5
N1 B2 Ba1 99.2(4)
N1 B2 H21 109.4
Ba1 B2 H21 65.1
N1 B2 H22 109.5
Ba1 B2 H22 150.5
H21 B2 H22 109.5
N1 B2 H23 109.5
Ba1 B2 H23 52.4
H21 B2 H23 109.5
H22 B2 H23 109.5
C2 N1 C1 106.4(5)
C2 N1 B2 109.7(5)
C1 N1 B2 110.5(5)
C2 N1 B1 110.2(5)
C1 N1 B1 108.9(5)
B2 N1 B1 111.1(5)
N1 C1 H1A 109.5
N1 C1 H1B 109.5
H1A C1 H1B 109.5
N1 C1 H1C 109.5
H1A C1 H1C 109.5
H1B C1 H1C 109.5
N1 C2 H2A 109.5
N1 C2 H2B 109.5
H2A C2 H2B 109.5
N1 C2 H2C 109.5
H2A C2 H2C 109.5
H2B C2 H2C 109.5
N2 B3 Ba1 101.1(4)
N2 B3 H31 109.5
Ba1 B3 H31 55.1
N2 B3 H32 109.5
Ba1 B3 H32 61.3
H31 B3 H32 109.5
N2 B3 H33 109.4
Ba1 B3 H33 149.3
H31 B3 H33 109.5
H32 B3 H33 109.5
N2 B4 Ba1 100.0(4)
N2 B4 H41 109.5
Ba1 B4 H41 55.3
N2 B4 H42 109.5
Ba1 B4 H42 150.4
H41 B4 H42 109.5
N2 B4 H43 109.5
Ba1 B4 H43 61.8
H41 B4 H43 109.5
H42 B4 H43 109.5
C3 N2 C4 108.2(5)
C3 N2 B4 107.5(5)
C4 N2 B4 109.2(6)
C3 N2 B3 110.5(5)
C4 N2 B3 109.4(5)
B4 N2 B3 111.9(5)
N2 C3 H3A 109.5
N2 C3 H3B 109.5
H3A C3 H3B 109.5
N2 C3 H3C 109.5
H3A C3 H3C 109.5
H3B C3 H3C 109.5
N2 C4 H4A 109.5
N2 C4 H4B 109.5
H4A C4 H4B 109.5
N2 C4 H4C 109.5
H4A C4 H4C 109.5
H4B C4 H4C 109.5
C5 O1 C8 107.4(5)
C5 O1 Ba1 133.7(4)
C8 O1 Ba1 117.6(3)
O1 C5 C6 109.6(6)
O1 C5 H5A 109.7
C6 C5 H5A 109.7
O1 C5 H5B 109.7
C6 C5 H5B 109.7
H5A C5 H5B 108.2
C5 C6 C7 104.8(6)
C5 C6 H6A 110.8
C7 C6 H6A 110.8
C5 C6 H6B 110.8
C7 C6 H6B 110.8
H6A C6 H6B 108.9
C8 C7 C6 107.0(7)
C8 C7 H7A 110.3
C6 C7 H7A 110.3
C8 C7 H7B 110.3
C6 C7 H7B 110.3
H7A C7 H7B 108.6
O1 C8 C7 106.6(6)
O1 C8 H8A 110.4
C7 C8 H8A 110.4
O1 C8 H8B 110.4
C7 C8 H8B 110.4
H8A C8 H8B 108.6
C11 O11 C18 111.8(5)
C11 O11 Ba1 124.7(4)
C18 O11 Ba1 109.4(3)
C13 O12 C12 114.0(6)
C13 O12 Ba1 125.9(4)
C12 O12 Ba1 106.8(3)
C15 O13 C14 112.9(6)
C15 O13 Ba1 120.8(4)
C14 O13 Ba1 111.7(4)
C17 O14 C16 113.0(6)
C17 O14 Ba1 123.0(4)
C16 O14 Ba1 109.2(4)
O11 C11 C12 106.6(6)
O11 C11 H11A 110.4
C12 C11 H11A 110.4
O11 C11 H11B 110.4
C12 C11 H11B 110.4
H11A C11 H11B 108.6
C11 C12 O12 111.3(5)
C11 C12 H12A 109.4
O12 C12 H12A 109.4
C11 C12 H12B 109.4
O12 C12 H12B 109.4
H12A C12 H12B 108.0
O12 C13 C14 105.8(6)
O12 C13 H13A 110.6
C14 C13 H13A 110.6
O12 C13 H13B 110.6
C14 C13 H13B 110.6
H13A C13 H13B 108.7
C13 C14 O13 112.2(6)
C13 C14 H14A 109.2
O13 C14 H14A 109.2
C13 C14 H14B 109.2
O13 C14 H14B 109.2
H14A C14 H14B 107.9
O13 C15 C16 107.4(6)
O13 C15 H15A 110.2
C16 C15 H15A 110.2
O13 C15 H15B 110.2
C16 C15 H15B 110.2
H15A C15 H15B 108.5
C15 C16 O14 113.0(5)
C15 C16 H16A 109.0
O14 C16 H16A 109.0
C15 C16 H16B 109.0
O14 C16 H16B 109.0
H16A C16 H16B 107.8
O14 C17 C18 108.2(6)
O14 C17 H17A 110.1
C18 C17 H17A 110.1
O14 C17 H17B 110.1
C18 C17 H17B 110.1
H17A C17 H17B 108.4
C17 C18 O11 111.2(5)
C17 C18 H18A 109.4
O11 C18 H18A 109.4
C17 C18 H18B 109.4
O11 C18 H18B 109.4
H18A C18 H18B 108.0
C41 O41 C44 105.3(5)
O41 C41 C42 106.1(5)
O41 C41 H41A 110.5
C42 C41 H41A 110.5
O41 C41 H41B 110.5
C42 C41 H41B 110.5
H41A C41 H41B 108.7
C41 C42 C43 104.5(5)
C41 C42 H42A 110.9
C43 C42 H42A 110.9
C41 C42 H42B 110.9
C43 C42 H42B 110.9
H42A C42 H42B 108.9
C44 C43 C42 104.6(5)
C44 C43 H43A 110.8
C42 C43 H43A 110.8
C44 C43 H43B 110.8
C42 C43 H43B 110.8
H43A C43 H43B 108.9
O41 C44 C43 106.3(5)
O41 C44 H44A 110.5
C43 C44 H44A 110.5
O41 C44 H44B 110.5
C43 C44 H44B 110.5
H44A C44 H44B 108.7
C61A O61A C64A 107.6(9)
O61A C61A C62A 103.8(8)
C61A C62A C63A 105.8(9)
C64A C63A C62A 106.3(9)
O61A C64A C63A 102.9(9)
C64B O61B C61B 106.8(9)
O61B C61B C62B 103.0(10)
C61B C62B C63B 103.1(10)
C64B C63B C62B 105.5(9)
O61B C64B C63B 106.4(9)
O23B Ba2 O31 147.6(4)
O23B Ba2 O21B 82.4(6)
O31 Ba2 O21B 65.3(5)
O23B Ba2 O22A 64.7(4)
O31 Ba2 O22A 93.0(3)
O21B Ba2 O22A 48.1(5)
O23B Ba2 O21A 80.9(5)
O31 Ba2 O21A 67.2(4)
O21B Ba2 O21A 12.0(4)
O22A Ba2 O21A 58.2(4)
O23B Ba2 O24A 45.6(4)
O31 Ba2 O24A 113.4(2)
O21B Ba2 O24A 65.3(4)
O22A Ba2 O24A 85.3(4)
O21A Ba2 O24A 56.1(4)
O23B Ba2 O22B 57.2(6)
O31 Ba2 O22B 102.9(4)
O21B Ba2 O22B 57.1(5)
O22A Ba2 O22B 10.6(4)
O21A Ba2 O22B 66.3(5)
O24A Ba2 O22B 84.6(5)
O23B Ba2 O23A 11.9(4)
O31 Ba2 O23A 146.7(3)
O21B Ba2 O23A 82.8(5)
O22A Ba2 O23A 56.5(3)
O21A Ba2 O23A 83.8(4)
O24A Ba2 O23A 56.5(3)
O22B Ba2 O23A 47.9(5)
O23B Ba2 O24B 56.5(5)
O31 Ba2 O24B 100.5(3)
O21B Ba2 O24B 55.5(4)
O22A Ba2 O24B 84.3(5)
O21A Ba2 O24B 45.2(4)
O24A Ba2 O24B 13.0(2)
O22B Ba2 O24B 85.9(6)
O23A Ba2 O24B 66.4(3)
O23B Ba2 B32 126.2(4)
O31 Ba2 B32 74.24(15)
O21B Ba2 B32 117.4(4)
O22A Ba2 B32 91.2(4)
O21A Ba2 B32 127.7(4)
O24A Ba2 B32 171.7(2)
O22B Ba2 B32 90.6(5)
O23A Ba2 B32 115.5(3)
O24B Ba2 B32 172.9(3)
O23B Ba2 B33 89.7(4)
O31 Ba2 B33 114.02(15)
O21B Ba2 B33 141.2(3)
O22A Ba2 B33 152.9(3)
O21A Ba2 B33 129.3(3)
O24A Ba2 B33 82.1(2)
O22B Ba2 B33 143.0(4)
O23A Ba2 B33 96.8(3)
O24B Ba2 B33 88.6(3)
B32 Ba2 B33 97.86(17)
O23B Ba2 B34 115.0(4)
O31 Ba2 B34 73.06(16)
O21B Ba2 B34 103.1(4)
O22A Ba2 B34 151.0(3)
O21A Ba2 B34 92.9(3)
O24A Ba2 B34 77.7(3)
O22B Ba2 B34 158.0(5)
O23A Ba2 B34 126.5(3)
O24B Ba2 B34 73.9(4)
B32 Ba2 B34 108.42(19)
B33 Ba2 B34 47.04(16)
O23B Ba2 H311 83.2
O31 Ba2 H311 126.6
O21B Ba2 H311 152.0
O22A Ba2 H311 103.9
O21A Ba2 H311 160.0
O24A Ba2 H311 118.2
O22B Ba2 H311 94.9
O23A Ba2 H311 78.3
O24B Ba2 H311 131.0
B32 Ba2 H311 55.4
B33 Ba2 H311 62.4
B34 Ba2 H311 104.8
O23B Ba2 H313 71.5
O31 Ba2 H313 122.8
O21B Ba2 H313 114.7
O22A Ba2 H313 66.7
O21A Ba2 H313 124.6
O24A Ba2 H313 117.1
O22B Ba2 H313 58.4
O23A Ba2 H313 61.1
O24B Ba2 H313 127.5
B32 Ba2 H313 54.7
B33 Ba2 H313 98.2
B34 Ba2 H313 142.2
H311 Ba2 H313 37.4
O23B Ba2 H321 120.2
O31 Ba2 H321 68.9
O21B Ba2 H321 98.0
O22A Ba2 H321 72.0
O21A Ba2 H321 109.1
O24A Ba2 H321 157.3
O22B Ba2 H321 73.1
O23A Ba2 H321 108.3
O24B Ba2 H321 153.0
B32 Ba2 H321 20.6
B33 Ba2 H321 118.4
B34 Ba2 H321 122.8
H311 Ba2 H321 69.1
H313 Ba2 H321 54.1
O23B Ba2 H323 137.0
O31 Ba2 H323 71.3
O21B Ba2 H323 128.8
O22A Ba2 H323 111.2
O21A Ba2 H323 136.0
O24A Ba2 H323 162.9
O22B Ba2 H323 110.9
O23A Ba2 H323 128.8
O24B Ba2 H323 162.4
B32 Ba2 H323 20.2
B33 Ba2 H323 81.1
B34 Ba2 H323 88.7
H311 Ba2 H323 55.3
H313 Ba2 H323 68.5
H321 Ba2 H323 39.5
O23B Ba2 H331 70.7
O31 Ba2 H331 128.7
O21B Ba2 H331 129.4
O22A Ba2 H331 135.2
O21A Ba2 H331 118.4
O24A Ba2 H331 65.2
O22B Ba2 H331 126.6
O23A Ba2 H331 78.9
O24B Ba2 H331 73.9
B32 Ba2 H331 113.1
B33 Ba2 H331 19.7
B34 Ba2 H331 56.2
H311 Ba2 H331 66.7
H313 Ba2 H331 96.5
H321 Ba2 H331 132.5
H323 Ba2 H331 98.7
O23B Ba2 H333 103.6
O31 Ba2 H333 105.7
O21B Ba2 H333 156.9
O22A Ba2 H333 154.3
O21A Ba2 H333 145.7
O24A Ba2 H333 102.7
O22B Ba2 H333 144.4
O23A Ba2 H333 107.6
O24B Ba2 H333 108.9
B32 Ba2 H333 77.4
B33 Ba2 H333 20.6
B34 Ba2 H333 54.1
H311 Ba2 H333 50.7
H313 Ba2 H333 88.2
H321 Ba2 H333 98.0
H323 Ba2 H333 60.5
H331 Ba2 H333 38.8
O23B Ba2 H341 101.3
O31 Ba2 H341 76.7
O21B Ba2 H341 87.8
O22A Ba2 H341 133.7
O21A Ba2 H341 76.5
O24A Ba2 H341 59.7
O22B Ba2 H341 138.9
O23A Ba2 H341 113.2
O24B Ba2 H341 54.6
B32 Ba2 H341 127.1
B33 Ba2 H341 56.6
B34 Ba2 H341 19.5
H311 Ba2 H341 118.7
H313 Ba2 H341 154.4
H321 Ba2 H341 138.5
H323 Ba2 H341 107.8
H331 Ba2 H341 58.3
H333 Ba2 H341 69.3
O23B Ba2 H342 134.6
O31 Ba2 H342 60.0
O21B Ba2 H342 107.6
O22A Ba2 H342 151.7
O21A Ba2 H342 100.2
O24A Ba2 H342 97.4
O22B Ba2 H342 162.2
O23A Ba2 H342 145.7
O24B Ba2 H342 92.2
B32 Ba2 H342 89.2
B33 Ba2 H342 54.4
B34 Ba2 H342 20.3
H311 Ba2 H342 99.6
H313 Ba2 H342 133.4
H321 Ba2 H342 102.6
H323 Ba2 H342 70.2
H331 Ba2 H342 69.2
H333 Ba2 H342 52.4
H341 Ba2 H342 37.8
N31 B31 Ba2 98.8(3)
N31 B31 H311 109.5
Ba2 B31 H311 61.2
N31 B31 H312 109.4
Ba2 B31 H312 151.6
H311 B31 H312 109.5
N31 B31 H313 109.5
Ba2 B31 H313 56.5
H311 B31 H313 109.5
H312 B31 H313 109.5
N31 B32 Ba2 103.5(3)
N31 B32 H321 109.5
Ba2 B32 H321 59.8
N31 B32 H322 109.5
Ba2 B32 H322 147.0
H321 B32 H322 109.5
N31 B32 H323 109.5
Ba2 B32 H323 55.3
H321 B32 H323 109.5
H322 B32 H323 109.5
C31 N31 C32 107.4(5)
C31 N31 B31 110.9(4)
C32 N31 B31 108.9(5)
C31 N31 B32 109.6(4)
C32 N31 B32 109.0(4)
B31 N31 B32 111.0(5)
N31 C31 H31A 109.5
N31 C31 H31B 109.5
H31A C31 H31B 109.5
N31 C31 H31C 109.5
H31A C31 H31C 109.5
H31B C31 H31C 109.5
N31 C32 H32A 109.5
N31 C32 H32B 109.5
H32A C32 H32B 109.5
N31 C32 H32C 109.5
H32A C32 H32C 109.5
H32B C32 H32C 109.5
N32 B33 Ba2 101.7(3)
N32 B33 H331 109.4
Ba2 B33 H331 52.8
N32 B33 H332 109.5
Ba2 B33 H332 148.3
H331 B33 H332 109.5
N32 B33 H333 109.5
Ba2 B33 H333 63.2
H331 B33 H333 109.5
H332 B33 H333 109.5
N32 B34 Ba2 98.9(4)
N32 B34 H341 109.5
Ba2 B34 H341 53.9
N32 B34 H342 109.5
Ba2 B34 H342 63.8
H341 B34 H342 109.5
N32 B34 H343 109.4
Ba2 B34 H343 151.2
H341 B34 H343 109.5
H342 B34 H343 109.5
C33 N32 C34 107.4(5)
C33 N32 B33 108.9(5)
C34 N32 B33 108.9(5)
C33 N32 B34 109.8(5)
C34 N32 B34 109.9(5)
B33 N32 B34 111.8(5)
N32 C33 H33A 109.5
N32 C33 H33B 109.5
H33A C33 H33B 109.5
N32 C33 H33C 109.5
H33A C33 H33C 109.5
H33B C33 H33C 109.5
N32 C34 H34A 109.5
N32 C34 H34B 109.5
H34A C34 H34B 109.5
N32 C34 H34C 109.5
H34A C34 H34C 109.5
H34B C34 H34C 109.5
C35 O31 C38 106.3(5)
C35 O31 Ba2 120.1(4)
C38 O31 Ba2 125.5(4)
O31 C35 C36 108.1(7)
O31 C35 H35A 110.1
C36 C35 H35A 110.1
O31 C35 H35B 110.1
C36 C35 H35B 110.1
H35A C35 H35B 108.4
C37 C36 C35 106.5(8)
C37 C36 H36A 110.4
C35 C36 H36A 110.4
C37 C36 H36B 110.4
C35 C36 H36B 110.4
H36A C36 H36B 108.6
C36 C37 C38 107.2(7)
C36 C37 H37A 110.3
C38 C37 H37A 110.3
C36 C37 H37B 110.3
C38 C37 H37B 110.3
H37A C37 H37B 108.5
O31 C38 C37 107.5(6)
O31 C38 H38A 110.2
C37 C38 H38A 110.2
O31 C38 H38B 110.2
C37 C38 H38B 110.2
H38A C38 H38B 108.5
C28A O21A C21A 115.3(18)
C28A O21A Ba2 115.2(13)
C21A O21A Ba2 118.3(11)
C22A O22A C23A 108.9(13)
C22A O22A Ba2 112.5(11)
C23A O22A Ba2 123.7(10)
C24A O23A C25A 114.6(13)
C24A O23A Ba2 111.9(9)
C25A O23A Ba2 120.6(9)
C26A O24A C27A 112.0(12)
C26A O24A Ba2 112.8(10)
C27A O24A Ba2 121.4(9)
O21A C21A C22A 114.1(16)
O21A C21A H21A 108.7
C22A C21A H21A 108.7
O21A C21A H21B 108.7
C22A C21A H21B 108.7
H21A C21A H21B 107.6
O22A C22A C21A 110.4(14)
O22A C22A H22A 109.6
C21A C22A H22A 109.6
O22A C22A H22B 109.6
C21A C22A H22B 109.6
H22A C22A H22B 108.1
O22A C23A C24A 107.6(12)
O22A C23A H23A 110.2
C24A C23A H23A 110.2
O22A C23A H23B 110.2
C24A C23A H23B 110.2
H23A C23A H23B 108.5
O23A C24A C23A 111.7(12)
O23A C24A H24A 109.3
C23A C24A H24A 109.3
O23A C24A H24B 109.3
C23A C24A H24B 109.3
H24A C24A H24B 107.9
O23A C25A C26A 110.6(13)
O23A C25A H25A 109.5
C26A C25A H25A 109.5
O23A C25A H25B 109.5
C26A C25A H25B 109.5
H25A C25A H25B 108.1
O24A C26A C25A 111.4(12)
O24A C26A H26A 109.3
C25A C26A H26A 109.3
O24A C26A H26B 109.3
C25A C26A H26B 109.3
H26A C26A H26B 108.0
O24A C27A C28A 107.2(14)
O24A C27A H27A 110.3
C28A C27A H27A 110.3
O24A C27A H27B 110.3
C28A C27A H27B 110.3
H27A C27A H27B 108.5
O21A C28A C27A 114.9(17)
O21A C28A H28A 108.5
C27A C28A H28A 108.5
O21A C28A H28B 108.5
C27A C28A H28B 108.5
H28A C28A H28B 107.5
C21B O21B C28B 110.9(16)
C21B O21B Ba2 114.1(14)
C28B O21B Ba2 125.3(11)
C23B O22B C22B 108(2)
C23B O22B Ba2 116.2(18)
C22B O22B Ba2 119.9(15)
C25B O23B C24B 108(2)
C25B O23B Ba2 113.9(16)
C24B O23B Ba2 124.6(15)
C27B O24B C26B 116.4(16)
C27B O24B Ba2 113.0(12)
C26B O24B Ba2 120.9(12)
O21B C21B C22B 109.7(17)
O21B C21B H21C 109.7
C22B C21B H21C 109.7
O21B C21B H21D 109.7
C22B C21B H21D 109.7
H21C C21B H21D 108.2
O22B C22B C21B 111.4(18)
O22B C22B H22C 109.3
C21B C22B H22C 109.3
O22B C22B H22D 109.3
C21B C22B H22D 109.3
H22C C22B H22D 108.0
O22B C23B C24B 112(2)
O22B C23B H23C 109.3
C24B C23B H23C 109.3
O22B C23B H23D 109.3
C24B C23B H23D 109.3
H23C C23B H23D 108.0
O23B C24B C23B 110(2)
O23B C24B H24C 109.8
C23B C24B H24C 109.8
O23B C24B H24D 109.8
C23B C24B H24D 109.8
H24C C24B H24D 108.2
O23B C25B C26B 113.0(18)
O23B C25B H25C 109.0
C26B C25B H25C 109.0
O23B C25B H25D 109.0
C26B C25B H25D 109.0
H25C C25B H25D 107.8
O24B C26B C25B 107.8(17)
O24B C26B H26C 110.1
C25B C26B H26C 110.1
O24B C26B H26D 110.1
C25B C26B H26D 110.1
H26C C26B H26D 108.5
O24B C27B C28B 106.5(15)
O24B C27B H27C 110.4
C28B C27B H27C 110.4
O24B C27B H27D 110.4
C28B C27B H27D 110.4
H27C C27B H27D 108.6
O21B C28B C27B 106.2(14)
O21B C28B H28C 110.5
C27B C28B H28C 110.5
O21B C28B H28D 110.5
C27B C28B H28D 110.5
H28C C28B H28D 108.7

loop_
_geom_bond_atom_site_label_1
_geom_bond_atom_site_label_2
_geom_bond_distance
Ba1 O14 2.838(4)
Ba1 O1 2.854(4)
Ba1 O11 2.864(4)
Ba1 O12 2.904(4)
Ba1 O13 2.922(4)
Ba1 B1 3.270(7)
Ba1 B3 3.278(7)
Ba1 B4 3.316(8)
Ba1 B2 3.399(7)
Ba1 H11 2.8983
Ba1 H12 2.7544
Ba1 H23 2.8470
Ba1 H31 2.7848
Ba1 H32 2.9063
Ba1 H41 2.8249
Ba1 H43 2.9513
B1 N1 1.594(8)
B1 H11 1.1500
B1 H12 1.1501
B1 H13 1.1501
B2 N1 1.548(8)
B2 H21 1.1501
B2 H22 1.1501
B2 H23 1.1501
N1 C2 1.465(7)
N1 C1 1.475(7)
C1 H1A 0.9800
C1 H1B 0.9800
C1 H1C 0.9800
C2 H2A 0.9800
C2 H2B 0.9800
C2 H2C 0.9800
B3 N2 1.589(8)
B3 H31 1.1501
B3 H32 1.1500
B3 H33 1.1501
B4 N2 1.574(8)
B4 H41 1.1501
B4 H42 1.1500
B4 H43 1.1501
N2 C3 1.452(7)
N2 C4 1.462(7)
C3 H3A 0.9800
C3 H3B 0.9800
C3 H3C 0.9800
C4 H4A 0.9800
C4 H4B 0.9800
C4 H4C 0.9800
O1 C5 1.424(7)
O1 C8 1.425(6)
C5 C6 1.452(8)
C5 H5A 0.9900
C5 H5B 0.9900
C6 C7 1.476(9)
C6 H6A 0.9900
C6 H6B 0.9900
C7 C8 1.455(9)
C7 H7A 0.9900
C7 H7B 0.9900
C8 H8A 0.9900
C8 H8B 0.9900
O11 C11 1.363(7)
O11 C18 1.500(7)
O12 C13 1.380(7)
O12 C12 1.509(7)
O13 C15 1.386(7)
O13 C14 1.481(7)
O14 C17 1.375(7)
O14 C16 1.480(7)
C11 C12 1.495(8)
C11 H11A 0.9900
C11 H11B 0.9900
C12 H12A 0.9900
C12 H12B 0.9900
C13 C14 1.473(9)
C13 H13A 0.9900
C13 H13B 0.9900
C14 H14A 0.9900
C14 H14B 0.9900
C15 C16 1.455(8)
C15 H15A 0.9900
C15 H15B 0.9900
C16 H16A 0.9900
C16 H16B 0.9900
C17 C18 1.463(8)
C17 H17A 0.9900
C17 H17B 0.9900
C18 H18A 0.9900
C18 H18B 0.9900
O41 C41 1.425(6)
O41 C44 1.426(6)
C41 C42 1.494(7)
C41 H41A 0.9900
C41 H41B 0.9900
C42 C43 1.511(7)
C42 H42A 0.9900
C42 H42B 0.9900
C43 C44 1.505(7)
C43 H43A 0.9900
C43 H43B 0.9900
C44 H44A 0.9900
C44 H44B 0.9900
O61A C61A 1.444(7)
O61A C64A 1.450(7)
C61A C62A 1.488(7)
C62A C63A 1.508(7)
C63A C64A 1.507(7)
O61B C64B 1.446(7)
O61B C61B 1.459(7)
C61B C62B 1.502(7)
C62B C63B 1.515(7)
C63B C64B 1.502(7)
Ba2 O23B 2.838(19)
Ba2 O31 2.845(4)
Ba2 O21B 2.854(17)
Ba2 O22A 2.862(15)
Ba2 O21A 2.891(16)
Ba2 O24A 2.938(11)
Ba2 O22B 2.95(2)
Ba2 O23A 2.967(14)
Ba2 O24B 3.019(17)
Ba2 B32 3.220(7)
Ba2 B33 3.249(7)
Ba2 B34 3.301(8)
Ba2 H311 2.9698
Ba2 H313 2.8773
Ba2 H321 2.8226
Ba2 H323 2.7345
Ba2 H331 2.7137
Ba2 H333 2.9172
Ba2 H341 2.7835
Ba2 H342 2.9791
B31 N31 1.569(7)
B31 H311 1.1500
B31 H312 1.1501
B31 H313 1.1501
B32 N31 1.589(7)
B32 H321 1.1501
B32 H322 1.1501
B32 H323 1.1500
N31 C31 1.471(6)
N31 C32 1.480(6)
C31 H31A 0.9800
C31 H31B 0.9800
C31 H31C 0.9800
C32 H32A 0.9800
C32 H32B 0.9800
C32 H32C 0.9800
B33 N32 1.563(7)
B33 H331 1.1501
B33 H332 1.1501
B33 H333 1.1501
B34 N32 1.595(8)
B34 H341 1.1500
B34 H342 1.1501
B34 H343 1.1501
N32 C33 1.477(7)
N32 C34 1.494(7)
C33 H33A 0.9800
C33 H33B 0.9800
C33 H33C 0.9800
C34 H34A 0.9800
C34 H34B 0.9800
C34 H34C 0.9800
O31 C35 1.402(8)
O31 C38 1.409(7)
C35 C36 1.454(11)
C35 H35A 0.9900
C35 H35B 0.9900
C36 C37 1.408(10)
C36 H36A 0.9900
C36 H36B 0.9900
C37 C38 1.446(8)
C37 H37A 0.9900
C37 H37B 0.9900
C38 H38A 0.9900
C38 H38B 0.9900
O21A C28A 1.32(2)
O21A C21A 1.400(10)
O22A C22A 1.391(10)
O22A C23A 1.400(10)
O23A C24A 1.389(9)
O23A C25A 1.411(10)
O24A C26A 1.396(10)
O24A C27A 1.405(10)
C21A C22A 1.507(14)
C21A H21A 0.9900
C21A H21B 0.9900
C22A H22A 0.9900
C22A H22B 0.9900
C23A C24A 1.507(14)
C23A H23A 0.9900
C23A H23B 0.9900
C24A H24A 0.9900
C24A H24B 0.9900
C25A C26A 1.517(14)
C25A H25A 0.9900
C25A H25B 0.9900
C26A H26A 0.9900
C26A H26B 0.9900
C27A C28A 1.509(14)
C27A H27A 0.9900
C27A H27B 0.9900
C28A H28A 0.9900
C28A H28B 0.9900
O21B C21B 1.362(13)
O21B C28B 1.43(2)
O22B C23B 1.360(13)
O22B C22B 1.369(13)
O23B C25B 1.369(13)
O23B C24B 1.370(13)
O24B C27B 1.365(12)
O24B C26B 1.368(12)
C21B C22B 1.594(18)
C21B H21C 0.9900
C21B H21D 0.9900
C22B H22C 0.9900
C22B H22D 0.9900
C23B C24B 1.587(19)
C23B H23C 0.9900
C23B H23D 0.9900
C24B H24C 0.9900
C24B H24D 0.9900
C25B C26B 1.590(19)
C25B H25C 0.9900
C25B H25D 0.9900
C26B H26C 0.9900
C26B H26D 0.9900
C27B C28B 1.595(18)
C27B H27C 0.9900
C27B H27D 0.9900
C28B H28C 0.9900
C28B H28D 0.9900
